data_4104314
loop_
_publ_author_name
'Kil Sik Min'
'Antonio G. DiPasquale'
'Arnold L. Rheingold'
'Henry S. White'
'Joel S. Miller'

_publ_section_title
;
 Observation of Redox-Induced Electron Transfer and Spin Crossover for
 Dinuclear Cobalt and Iron Complexes with the
 2,5-Di-tert-butyl-3,6-dihydroxy-1,4-benzoquinonate Bridging Ligand
;
_journal_name_full 'Journal of the American Chemical Society'
_journal_page_first 6229
_journal_page_last 6236
_journal_paper_doi 10.1021/ja900909u
_journal_volume 131
_journal_year 2009
_chemical_formula_sum 'C50 H54 B2 F8 Fe2 N8 O4'
_chemical_formula_weight 1116.33
_chemical_name_common KS-129-03
_chemical_name_systematic
;
 ?
;
_space_group.centring_type P

_space_group_IT_number 14
_space_group.IT_number 14

_symmetry_cell_setting monoclinic
_symmetry_space_group_name_Hall '-P 2ybc'
_symmetry_space_group_name_H-M 'P 1 21/c 1'
_atom_sites_solution_hydrogens geom
_atom_sites_solution_primary direct
_atom_sites_solution_secondary difmap
_audit_creation_method SHELXL-97
_cell_angle_alpha 90.00
_cell_angle_beta 107.824(2)
_cell_angle_gamma 90.00
_cell_formula_units_Z 4
_cell_length_a 15.3981(16)
_cell_length_b 18.5528(19)
_cell_length_c 19.548(2)
_cell_measurement_reflns_used 6942
_cell_measurement_temperature 298(2)
_cell_measurement_theta_max 26.90
_cell_measurement_theta_min 2.60
_cell_volume 5316.4(9)
_computing_cell_refinement 'Bruker SMART'
_computing_data_collection 'Bruker SMART'
_computing_data_reduction 'Bruker SAINT'
_computing_molecular_graphics ORTEP-32
_computing_publication_material WinGX
_computing_structure_refinement SHELXL-97
_computing_structure_solution SHELXS-97
_diffrn_ambient_temperature 298(2)
_diffrn_measured_fraction_theta_full 0.999
_diffrn_measured_fraction_theta_max 0.999
_diffrn_measurement_device_type 'CCD area detector'
_diffrn_measurement_method 'phi and omega scans'
_diffrn_radiation_monochromator graphite
_diffrn_radiation_source 'fine-focus sealed tube'
_diffrn_radiation_type MoK\a
_diffrn_radiation_wavelength 0.71073
_diffrn_reflns_av_R_equivalents 0.0331
_diffrn_reflns_av_sigmaI/netI 0.0284
_diffrn_reflns_limit_h_max 18
_diffrn_reflns_limit_h_min -18
_diffrn_reflns_limit_k_max 22
_diffrn_reflns_limit_k_min -22
_diffrn_reflns_limit_l_max 23
_diffrn_reflns_limit_l_min -23
_diffrn_reflns_number 52789
_diffrn_reflns_theta_full 25.00
_diffrn_reflns_theta_max 25.03
_diffrn_reflns_theta_min 2.19
_exptl_absorpt_coefficient_mu 0.625
_exptl_absorpt_correction_T_max 0.8853
_exptl_absorpt_correction_T_min 0.8348
_exptl_absorpt_correction_type multi-scan
_exptl_absorpt_process_details SADABS
_exptl_crystal_colour brown
_exptl_crystal_density_diffrn 1.395
_exptl_crystal_density_method 'not measured'
_exptl_crystal_description block
_exptl_crystal_F_000 2304
_exptl_crystal_size_max 0.30
_exptl_crystal_size_mid 0.20
_exptl_crystal_size_min 0.20
_platon_squeeze_details
; 
 SQUEEZE (PLATON, A.Spek) was used to treat disordered
 anion contributions.  Total electron count found = 303/unit cell.
 Calculated for 8 BF4- (the anion) = 336/unit cell.  The 
 intensive properties (density, F(000), etc.)
 reflect these contributions.
;
_refine_diff_density_max 0.794
_refine_diff_density_min -0.236
_refine_diff_density_rms 0.066
_refine_ls_extinction_method none
_refine_ls_goodness_of_fit_ref 1.097
_refine_ls_hydrogen_treatment constr
_refine_ls_matrix_type full
_refine_ls_number_parameters 584
_refine_ls_number_reflns 9383
_refine_ls_number_restraints 0
_refine_ls_restrained_S_all 1.097
_refine_ls_R_factor_all 0.0730
_refine_ls_R_factor_gt 0.0598
_refine_ls_shift/su_max 0.004
_refine_ls_shift/su_mean 0.001
_refine_ls_structure_factor_coef Fsqd
_refine_ls_weighting_details 'calc w=1/[\s^2^(Fo^2^)+(0.1134P)^2^+1.0834P] where P=(Fo^2^+2Fc^2^)/3'
_refine_ls_weighting_scheme calc
_refine_ls_wR_factor_gt 0.1782
_refine_ls_wR_factor_ref 0.1883
_reflns_number_gt 7068
_reflns_number_total 9383
_reflns_threshold_expression >2sigma(I)
_cod_data_source_file ja900909u_si_005.cif
_cod_data_source_block jsm135
_cod_depositor_comments
;
The following automatic conversions were performed:

'_space_group.centring_type' value 'primitive' was replaced with the
value 'P' as specified in the replacement file
'/home/antanas/src/cod-tools/trunk/data/replacement-values/replacement_values.lst'.

Automatic conversion script
Id: cif_fix_values 5642 2017-10-24 12:04:52Z antanas 
;
_cod_database_code 4104314

loop_
_symmetry_equiv_pos_as_xyz
'x, y, z'
'-x, y+1/2, -z+1/2'
'-x, -y, -z'
'x, -y-1/2, z-1/2'

loop_
_atom_site_label
_atom_site_type_symbol
_atom_site_fract_x
_atom_site_fract_y
_atom_site_fract_z
_atom_site_U_iso_or_equiv
_atom_site_adp_type
_atom_site_occupancy
_atom_site_symmetry_multiplicity
_atom_site_calc_flag
_atom_site_refinement_flags
Fe1 Fe -0.28794(3) 0.23338(2) 0.41074(2) 0.06258(17) Uani 1 1 d .
Fe2 Fe 0.14938(3) 0.23992(2) 0.30026(2) 0.05512(16) Uani 1 1 d .
O1 O -0.19447(14) 0.16713(10) 0.39876(11) 0.0656(5) Uani 1 1 d .
O2 O -0.20634(13) 0.30165(10) 0.38678(11) 0.0618(5) Uani 1 1 d .
O3 O 0.07147(13) 0.30556(9) 0.33237(10) 0.0580(5) Uani 1 1 d .
O4 O 0.05288(14) 0.17247(9) 0.30664(10) 0.0596(5) Uani 1 1 d .
N1 N -0.36306(19) 0.15603(16) 0.43798(15) 0.0777(8) Uani 1 1 d .
N2 N -0.38265(17) 0.29890(17) 0.42313(14) 0.0723(7) Uani 1 1 d .
N3 N -0.36396(19) 0.20696(16) 0.31204(15) 0.0722(7) Uani 1 1 d .
N4 N -0.23010(18) 0.23990(17) 0.51734(15) 0.0756(8) Uani 1 1 d .
N5 N 0.22101(17) 0.16660(13) 0.26167(13) 0.0651(6) Uani 1 1 d .
N6 N 0.24742(16) 0.30674(14) 0.29503(13) 0.0637(6) Uani 1 1 d .
N7 N 0.22626(17) 0.19948(15) 0.39429(14) 0.0671(6) Uani 1 1 d .
N8 N 0.08921(17) 0.25868(12) 0.19496(13) 0.0592(6) Uani 1 1 d .
C1 C -0.4470(2) 0.1868(2) 0.4469(2) 0.0918(12) Uani 1 1 d .
H1A H -0.4531 0.1709 0.4925 0.110 Uiso 1 1 calc R
H1B H -0.4991 0.1687 0.4091 0.110 Uiso 1 1 calc R
C2 C -0.4482(2) 0.2687(2) 0.44474(19) 0.0813(10) Uani 1 1 d .
C3 C -0.5138(3) 0.3088(3) 0.4626(2) 0.1099(15) Uani 1 1 d .
H3A H -0.5586 0.2864 0.4780 0.132 Uiso 1 1 calc R
C4 C -0.5113(4) 0.3831(4) 0.4571(4) 0.141(2) Uani 1 1 d .
H4A H -0.5552 0.4117 0.4675 0.170 Uiso 1 1 calc R
C5 C -0.4440(3) 0.4131(3) 0.4363(3) 0.1227(17) Uani 1 1 d .
H5A H -0.4398 0.4630 0.4342 0.147 Uiso 1 1 calc R
C6 C -0.3817(3) 0.3708(2) 0.4181(2) 0.0928(11) Uani 1 1 d .
H6A H -0.3374 0.3927 0.4018 0.111 Uiso 1 1 calc R
C7 C -0.3820(3) 0.1024(2) 0.3788(2) 0.0942(12) Uani 1 1 d .
H7A H -0.4322 0.0715 0.3802 0.113 Uiso 1 1 calc R
H7B H -0.3287 0.0726 0.3840 0.113 Uiso 1 1 calc R
C8 C -0.4061(2) 0.1426(2) 0.3086(2) 0.0832(10) Uani 1 1 d .
C9 C -0.4630(3) 0.1163(3) 0.2439(3) 0.1107(15) Uani 1 1 d .
H9A H -0.4925 0.0722 0.2415 0.133 Uiso 1 1 calc R
C10 C -0.4744(3) 0.1579(4) 0.1830(3) 0.133(2) Uani 1 1 d .
H10A H -0.5122 0.1418 0.1388 0.160 Uiso 1 1 calc R
C11 C -0.4303(3) 0.2224(3) 0.1874(2) 0.1131(15) Uani 1 1 d .
H11A H -0.4372 0.2502 0.1465 0.136 Uiso 1 1 calc R
C12 C -0.3767(3) 0.2450(2) 0.2520(2) 0.0909(11) Uani 1 1 d .
H12A H -0.3474 0.2893 0.2549 0.109 Uiso 1 1 calc R
C13 C -0.3017(3) 0.1250(2) 0.5063(2) 0.0980(13) Uani 1 1 d .
H13A H -0.3374 0.0979 0.5307 0.118 Uiso 1 1 calc R
H13B H -0.2581 0.0924 0.4958 0.118 Uiso 1 1 calc R
C14 C -0.2527(2) 0.1849(2) 0.55305(19) 0.0865(11) Uani 1 1 d .
C15 C -0.2290(3) 0.1846(3) 0.6270(2) 0.1199(18) Uani 1 1 d .
H15A H -0.2464 0.1466 0.6510 0.144 Uiso 1 1 calc R
C16 C -0.1798(3) 0.2409(4) 0.6646(2) 0.134(2) Uani 1 1 d .
H16A H -0.1627 0.2415 0.7145 0.161 Uiso 1 1 calc R
C17 C -0.1561(3) 0.2961(3) 0.6284(2) 0.1127(16) Uani 1 1 d .
H17A H -0.1221 0.3347 0.6532 0.135 Uiso 1 1 calc R
C18 C -0.1830(2) 0.2940(2) 0.55479(19) 0.0870(10) Uani 1 1 d .
H18A H -0.1674 0.3323 0.5302 0.104 Uiso 1 1 calc R
C19 C -0.13207(18) 0.19444(13) 0.37671(13) 0.0505(6) Uani 1 1 d .
C20 C -0.13549(19) 0.27619(13) 0.37417(13) 0.0496(6) Uani 1 1 d .
C21 C -0.06599(18) 0.31877(14) 0.36244(13) 0.0506(6) Uani 1 1 d .
C22 C 0.00121(19) 0.27920(13) 0.34430(13) 0.0488(6) Uani 1 1 d .
C23 C -0.00511(18) 0.19734(13) 0.33442(13) 0.0497(6) Uani 1 1 d .
C24 C -0.06767(18) 0.15511(14) 0.35575(13) 0.0538(7) Uani 1 1 d .
C25 C -0.0693(2) 0.40150(15) 0.36635(15) 0.0604(7) Uani 1 1 d .
C26 C -0.1481(4) 0.4280(2) 0.3064(3) 0.159(3) Uani 1 1 d .
H26A H -0.1990 0.3960 0.3001 0.239 Uiso 1 1 calc R
H26B H -0.1316 0.4295 0.2629 0.239 Uiso 1 1 calc R
H26C H -0.1647 0.4754 0.3175 0.239 Uiso 1 1 calc R
C27 C 0.0195(3) 0.43847(19) 0.3653(3) 0.1283(19) Uani 1 1 d .
H27A H 0.0691 0.4212 0.4047 0.192 Uiso 1 1 calc R
H27B H 0.0136 0.4897 0.3695 0.192 Uiso 1 1 calc R
H27C H 0.0311 0.4277 0.3208 0.192 Uiso 1 1 calc R
C28 C -0.0793(3) 0.42507(19) 0.4381(2) 0.1019(13) Uani 1 1 d .
H28A H -0.1393 0.4131 0.4397 0.153 Uiso 1 1 calc R
H28B H -0.0703 0.4762 0.4434 0.153 Uiso 1 1 calc R
H28C H -0.0346 0.4008 0.4764 0.153 Uiso 1 1 calc R
C29 C -0.0642(2) 0.07209(15) 0.35373(17) 0.0705(9) Uani 1 1 d .
C30 C -0.0882(6) 0.0468(2) 0.2797(3) 0.206(4) Uani 1 1 d .
H30A H -0.0729 -0.0033 0.2792 0.309 Uiso 1 1 calc R
H30B H -0.0549 0.0740 0.2542 0.309 Uiso 1 1 calc R
H30C H -0.1524 0.0531 0.2569 0.309 Uiso 1 1 calc R
C31 C -0.1185(6) 0.0352(2) 0.3939(4) 0.203(4) Uani 1 1 d .
H31A H -0.0996 0.0516 0.4428 0.305 Uiso 1 1 calc R
H31B H -0.1092 -0.0159 0.3928 0.305 Uiso 1 1 calc R
H31C H -0.1820 0.0459 0.3721 0.305 Uiso 1 1 calc R
C32 C 0.0337(4) 0.0474(3) 0.3931(5) 0.210(4) Uani 1 1 d .
H32A H 0.0736 0.0885 0.4031 0.314 Uiso 1 1 calc R
H32B H 0.0535 0.0141 0.3633 0.314 Uiso 1 1 calc R
H32C H 0.0352 0.0242 0.4373 0.314 Uiso 1 1 calc R
C33 C 0.3043(2) 0.1998(2) 0.2542(2) 0.0859(10) Uani 1 1 d .
H33A H 0.3076 0.1902 0.2062 0.103 Uiso 1 1 calc R
H33B H 0.3570 0.1775 0.2882 0.103 Uiso 1 1 calc R
C34 C 0.3084(2) 0.2796(2) 0.26657(18) 0.0732(9) Uani 1 1 d .
C35 C 0.3754(3) 0.3223(3) 0.2526(3) 0.1080(14) Uani 1 1 d .
H35A H 0.4180 0.3027 0.2330 0.130 Uiso 1 1 calc R
C36 C 0.3763(4) 0.3947(3) 0.2688(3) 0.1288(18) Uani 1 1 d .
H36A H 0.4196 0.4250 0.2595 0.155 Uiso 1 1 calc R
C37 C 0.3147(3) 0.4214(3) 0.2978(3) 0.1228(16) Uani 1 1 d .
H37A H 0.3152 0.4702 0.3086 0.147 Uiso 1 1 calc R
C38 C 0.2511(3) 0.3769(2) 0.3118(2) 0.0849(10) Uani 1 1 d .
H38A H 0.2098 0.3958 0.3333 0.102 Uiso 1 1 calc R
C39 C 0.2418(3) 0.10610(19) 0.31473(19) 0.0865(11) Uani 1 1 d .
H39A H 0.1892 0.0747 0.3062 0.104 Uiso 1 1 calc R
H39B H 0.2924 0.0779 0.3094 0.104 Uiso 1 1 calc R
C40 C 0.2657(2) 0.13646(19) 0.38852(18) 0.0755(9) Uani 1 1 d .
C41 C 0.3201(3) 0.1015(3) 0.4490(2) 0.1005(13) Uani 1 1 d .
H41A H 0.3478 0.0580 0.4446 0.121 Uiso 1 1 calc R
C42 C 0.3329(3) 0.1318(3) 0.5155(2) 0.1182(17) Uani 1 1 d .
H42A H 0.3694 0.1090 0.5567 0.142 Uiso 1 1 calc R
C43 C 0.2914(3) 0.1960(3) 0.5206(2) 0.1117(15) Uani 1 1 d .
H43A H 0.2986 0.2169 0.5653 0.134 Uiso 1 1 calc R
C44 C 0.2394(3) 0.2289(2) 0.4595(2) 0.0859(10) Uani 1 1 d .
H44A H 0.2123 0.2730 0.4630 0.103 Uiso 1 1 calc R
C45 C 0.1576(2) 0.14328(17) 0.19062(17) 0.0758(9) Uani 1 1 d .
H45A H 0.1138 0.1088 0.1978 0.091 Uiso 1 1 calc R
H45B H 0.1917 0.1204 0.1623 0.091 Uiso 1 1 calc R
C46 C 0.1086(2) 0.20859(17) 0.15187(16) 0.0643(7) Uani 1 1 d .
C47 C 0.0829(3) 0.2174(2) 0.07842(19) 0.0848(10) Uani 1 1 d .
H47A H 0.0981 0.1831 0.0494 0.102 Uiso 1 1 calc R
C48 C 0.0343(3) 0.2777(2) 0.0489(2) 0.0961(12) Uani 1 1 d .
H48A H 0.0159 0.2845 -0.0006 0.115 Uiso 1 1 calc R
C49 C 0.0133(3) 0.3273(2) 0.0920(2) 0.0884(11) Uani 1 1 d .
H49A H -0.0202 0.3681 0.0724 0.106 Uiso 1 1 calc R
C50 C 0.0419(2) 0.31680(17) 0.16500(18) 0.0708(8) Uani 1 1 d .
H50A H 0.0278 0.3513 0.1944 0.085 Uiso 1 1 calc R

loop_
_atom_site_aniso_label
_atom_site_aniso_U_11
_atom_site_aniso_U_22
_atom_site_aniso_U_33
_atom_site_aniso_U_23
_atom_site_aniso_U_13
_atom_site_aniso_U_12
Fe1 0.0539(3) 0.0717(3) 0.0615(3) -0.00784(19) 0.0166(2) -0.01116(19)
Fe2 0.0545(3) 0.0537(3) 0.0573(3) 0.00595(17) 0.0172(2) 0.00659(16)
O1 0.0666(12) 0.0531(11) 0.0765(13) 0.0012(9) 0.0210(10) -0.0109(9)
O2 0.0640(12) 0.0508(11) 0.0686(12) -0.0083(9) 0.0172(10) 0.0003(9)
O3 0.0672(12) 0.0432(10) 0.0646(11) -0.0007(8) 0.0218(9) -0.0072(8)
O4 0.0705(12) 0.0423(9) 0.0668(12) -0.0035(8) 0.0221(10) 0.0056(9)
N1 0.0699(17) 0.0888(19) 0.0747(17) 0.0069(14) 0.0227(14) -0.0258(14)
N2 0.0587(15) 0.094(2) 0.0704(17) -0.0057(14) 0.0289(13) -0.0143(14)
N3 0.0708(17) 0.0780(18) 0.0696(17) -0.0026(14) 0.0240(13) -0.0096(14)
N4 0.0555(15) 0.111(2) 0.0593(16) 0.0031(15) 0.0164(13) -0.0107(14)
N5 0.0680(15) 0.0638(15) 0.0660(15) 0.0040(12) 0.0242(12) 0.0216(12)
N6 0.0547(13) 0.0735(17) 0.0656(15) 0.0084(12) 0.0223(11) 0.0087(11)
N7 0.0645(15) 0.0725(16) 0.0640(15) 0.0035(13) 0.0192(12) 0.0067(13)
N8 0.0605(14) 0.0575(14) 0.0585(14) -0.0009(11) 0.0164(12) 0.0037(11)
C1 0.063(2) 0.123(3) 0.092(3) 0.010(2) 0.0285(19) -0.027(2)
C2 0.0568(19) 0.123(3) 0.067(2) 0.0010(19) 0.0225(16) -0.0113(18)
C3 0.070(2) 0.167(5) 0.105(3) -0.004(3) 0.046(2) -0.015(3)
C4 0.110(4) 0.152(5) 0.186(6) -0.017(4) 0.081(4) 0.013(4)
C5 0.099(3) 0.116(4) 0.169(5) -0.017(3) 0.065(3) 0.005(3)
C6 0.076(2) 0.101(3) 0.110(3) -0.008(2) 0.040(2) -0.009(2)
C7 0.092(3) 0.077(2) 0.111(3) -0.001(2) 0.028(2) -0.035(2)
C8 0.078(2) 0.089(2) 0.081(2) -0.0197(19) 0.0230(18) -0.0217(19)
C9 0.093(3) 0.131(4) 0.103(3) -0.043(3) 0.022(3) -0.027(3)
C10 0.100(3) 0.208(7) 0.078(3) -0.046(4) 0.007(3) -0.013(4)
C11 0.107(4) 0.154(5) 0.073(3) 0.001(3) 0.020(2) 0.009(3)
C12 0.083(3) 0.109(3) 0.083(3) 0.009(2) 0.028(2) 0.009(2)
C13 0.087(3) 0.117(3) 0.090(3) 0.036(2) 0.028(2) -0.017(2)
C14 0.063(2) 0.130(3) 0.065(2) 0.020(2) 0.0166(16) -0.009(2)
C15 0.080(3) 0.207(6) 0.070(3) 0.037(3) 0.019(2) -0.016(3)
C16 0.086(3) 0.250(7) 0.062(3) 0.005(3) 0.015(2) -0.014(4)
C17 0.080(3) 0.181(5) 0.074(3) -0.028(3) 0.020(2) -0.021(3)
C18 0.071(2) 0.119(3) 0.070(2) -0.013(2) 0.0186(18) -0.017(2)
C19 0.0593(15) 0.0423(13) 0.0427(13) -0.0017(10) 0.0048(11) -0.0059(11)
C20 0.0601(16) 0.0430(13) 0.0406(13) -0.0050(10) 0.0077(12) -0.0015(11)
C21 0.0659(17) 0.0413(14) 0.0435(14) -0.0012(10) 0.0151(12) -0.0007(11)
C22 0.0658(17) 0.0362(12) 0.0406(13) 0.0011(10) 0.0106(12) 0.0016(11)
C23 0.0623(16) 0.0372(13) 0.0423(13) -0.0017(10) 0.0052(12) 0.0026(11)
C24 0.0716(18) 0.0339(13) 0.0511(15) -0.0011(10) 0.0117(13) -0.0031(11)
C25 0.0774(19) 0.0372(14) 0.0698(18) -0.0033(12) 0.0274(15) 0.0006(12)
C26 0.237(6) 0.0433(19) 0.120(4) 0.007(2) -0.059(4) 0.022(3)
C27 0.151(4) 0.0450(19) 0.220(6) -0.018(3) 0.103(4) -0.018(2)
C28 0.146(4) 0.063(2) 0.099(3) -0.030(2) 0.042(3) -0.010(2)
C29 0.099(2) 0.0372(15) 0.081(2) -0.0025(13) 0.0366(19) -0.0050(14)
C30 0.418(12) 0.052(2) 0.128(4) -0.034(3) 0.052(6) -0.043(4)
C31 0.333(10) 0.052(2) 0.325(9) 0.051(4) 0.250(9) 0.034(4)
C32 0.145(5) 0.070(3) 0.372(11) 0.070(5) 0.017(6) 0.023(3)
C33 0.065(2) 0.103(3) 0.097(3) -0.002(2) 0.0355(19) 0.0214(19)
C34 0.0565(18) 0.094(2) 0.069(2) 0.0083(17) 0.0196(15) 0.0067(16)
C35 0.080(3) 0.141(4) 0.117(3) 0.013(3) 0.052(2) -0.003(3)
C36 0.110(4) 0.119(4) 0.175(5) 0.006(4) 0.069(4) -0.029(3)
C37 0.096(3) 0.102(3) 0.176(5) 0.003(3) 0.049(3) -0.017(3)
C38 0.077(2) 0.085(2) 0.096(3) 0.003(2) 0.032(2) 0.0016(18)
C39 0.101(3) 0.068(2) 0.088(2) 0.0076(18) 0.026(2) 0.0405(19)
C40 0.072(2) 0.083(2) 0.071(2) 0.0169(17) 0.0224(16) 0.0231(17)
C41 0.090(3) 0.112(3) 0.101(3) 0.038(3) 0.030(2) 0.035(2)
C42 0.096(3) 0.164(5) 0.079(3) 0.040(3) 0.004(2) 0.025(3)
C43 0.102(3) 0.159(5) 0.065(2) 0.003(3) 0.011(2) -0.004(3)
C44 0.079(2) 0.101(3) 0.076(2) -0.010(2) 0.020(2) -0.0058(19)
C45 0.097(2) 0.0664(19) 0.070(2) -0.0066(15) 0.0342(18) 0.0166(17)
C46 0.0669(18) 0.0694(18) 0.0577(17) -0.0085(14) 0.0204(14) 0.0023(15)
C47 0.094(3) 0.097(3) 0.060(2) -0.0150(18) 0.0191(18) -0.003(2)
C48 0.108(3) 0.103(3) 0.059(2) 0.007(2) -0.001(2) 0.005(2)
C49 0.086(2) 0.083(2) 0.078(2) 0.0136(19) -0.0028(19) 0.0065(19)
C50 0.0687(19) 0.0645(18) 0.074(2) 0.0034(15) 0.0138(16) 0.0066(15)

loop_
_atom_type_symbol
_atom_type_description
_atom_type_scat_dispersion_real
_atom_type_scat_dispersion_imag
_atom_type_scat_source
C C 0.0033 0.0016 'International Tables Vol C Tables 4.2.6.8 and 6.1.1.4'
H H 0.0000 0.0000 'International Tables Vol C Tables 4.2.6.8 and 6.1.1.4'
B B 0.0013 0.0007 'International Tables Vol C Tables 4.2.6.8 and 6.1.1.4'
N N 0.0061 0.0033 'International Tables Vol C Tables 4.2.6.8 and 6.1.1.4'
O O 0.0106 0.0060 'International Tables Vol C Tables 4.2.6.8 and 6.1.1.4'
F F 0.0171 0.0103 'International Tables Vol C Tables 4.2.6.8 and 6.1.1.4'
Fe Fe 0.3463 0.8444 'International Tables Vol C Tables 4.2.6.8 and 6.1.1.4'

loop_
_geom_angle_atom_site_label_1
_geom_angle_atom_site_label_2
_geom_angle_atom_site_label_3
_geom_angle
O2 Fe1 O1 80.04(8)
O2 Fe1 N2 100.68(10)
O1 Fe1 N2 179.27(10)
O2 Fe1 N3 99.16(10)
O1 Fe1 N3 88.01(10)
N2 Fe1 N3 91.91(12)
O2 Fe1 N4 95.57(10)
O1 Fe1 N4 93.05(11)
N2 Fe1 N4 86.84(12)
N3 Fe1 N4 165.18(12)
O2 Fe1 N1 174.74(11)
O1 Fe1 N1 94.99(11)
N2 Fe1 N1 84.28(12)
N3 Fe1 N1 82.29(11)
N4 Fe1 N1 82.90(11)
O3 Fe2 O4 79.98(8)
O3 Fe2 N6 100.37(9)
O4 Fe2 N6 179.15(9)
O3 Fe2 N7 100.84(10)
O4 Fe2 N7 87.10(10)
N6 Fe2 N7 92.08(11)
O3 Fe2 N8 94.91(9)
O4 Fe2 N8 93.12(9)
N6 Fe2 N8 87.62(10)
N7 Fe2 N8 164.03(10)
O3 Fe2 N5 175.04(10)
O4 Fe2 N5 95.94(9)
N6 Fe2 N5 83.75(11)
N7 Fe2 N5 81.65(10)
N8 Fe2 N5 82.45(10)
C19 O1 Fe1 116.68(17)
C20 O2 Fe1 117.31(16)
C22 O3 Fe2 117.51(16)
C23 O4 Fe2 116.06(16)
C1 N1 C7 112.5(3)
C1 N1 C13 112.4(3)
C7 N1 C13 110.9(3)
C1 N1 Fe1 110.6(2)
C7 N1 Fe1 105.2(2)
C13 N1 Fe1 104.7(2)
C2 N2 C6 118.0(3)
C2 N2 Fe1 116.1(3)
C6 N2 Fe1 125.6(2)
C12 N3 C8 119.1(3)
C12 N3 Fe1 127.5(3)
C8 N3 Fe1 113.4(2)
C18 N4 C14 118.4(3)
C18 N4 Fe1 128.0(3)
C14 N4 Fe1 113.1(2)
C33 N5 C39 112.0(3)
C33 N5 C45 111.7(3)
C39 N5 C45 111.6(3)
C33 N5 Fe2 110.2(2)
C39 N5 Fe2 105.67(18)
C45 N5 Fe2 105.25(17)
C34 N6 C38 119.3(3)
C34 N6 Fe2 115.6(2)
C38 N6 Fe2 124.8(2)
C40 N7 C44 119.6(3)
C40 N7 Fe2 114.0(2)
C44 N7 Fe2 126.4(3)
C50 N8 C46 118.6(3)
C50 N8 Fe2 127.5(2)
C46 N8 Fe2 113.5(2)
N1 C1 C2 112.8(3)
N1 C1 H1A 109.0
C2 C1 H1A 109.0
N1 C1 H1B 109.0
C2 C1 H1B 109.0
H1A C1 H1B 107.8
N2 C2 C3 122.5(4)
N2 C2 C1 115.2(3)
C3 C2 C1 122.3(4)
C2 C3 C4 118.4(4)
C2 C3 H3A 120.8
C4 C3 H3A 120.8
C5 C4 C3 118.6(5)
C5 C4 H4A 120.7
C3 C4 H4A 120.7
C4 C5 C6 120.5(5)
C4 C5 H5A 119.7
C6 C5 H5A 119.7
N2 C6 C5 122.0(4)
N2 C6 H6A 119.0
C5 C6 H6A 119.0
N1 C7 C8 108.3(3)
N1 C7 H7A 110.0
C8 C7 H7A 110.0
N1 C7 H7B 110.0
C8 C7 H7B 110.0
H7A C7 H7B 108.4
N3 C8 C9 121.0(4)
N3 C8 C7 114.3(3)
C9 C8 C7 124.6(4)
C10 C9 C8 117.9(5)
C10 C9 H9A 121.1
C8 C9 H9A 121.1
C11 C10 C9 120.2(4)
C11 C10 H10A 119.9
C9 C10 H10A 119.9
C12 C11 C10 118.9(5)
C12 C11 H11A 120.5
C10 C11 H11A 120.5
N3 C12 C11 122.9(5)
N3 C12 H12A 118.5
C11 C12 H12A 118.5
C14 C13 N1 108.8(3)
C14 C13 H13A 109.9
N1 C13 H13A 109.9
C14 C13 H13B 109.9
N1 C13 H13B 109.9
H13A C13 H13B 108.3
N4 C14 C15 121.5(4)
N4 C14 C13 114.3(3)
C15 C14 C13 124.1(4)
C16 C15 C14 119.0(5)
C16 C15 H15A 120.5
C14 C15 H15A 120.5
C17 C16 C15 119.5(4)
C17 C16 H16A 120.3
C15 C16 H16A 120.3
C16 C17 C18 118.8(5)
C16 C17 H17A 120.6
C18 C17 H17A 120.6
N4 C18 C17 122.8(4)
N4 C18 H18A 118.6
C17 C18 H18A 118.6
O1 C19 C24 124.9(2)
O1 C19 C20 112.7(2)
C24 C19 C20 122.4(2)
O2 C20 C21 124.1(2)
O2 C20 C19 112.7(2)
C21 C20 C19 123.2(2)
C22 C21 C20 113.9(2)
C22 C21 C25 125.0(2)
C20 C21 C25 121.0(2)
O3 C22 C21 125.5(2)
O3 C22 C23 112.5(2)
C21 C22 C23 121.9(2)
O4 C23 C24 124.3(2)
O4 C23 C22 113.0(2)
C24 C23 C22 122.7(2)
C19 C24 C23 114.3(2)
C19 C24 C29 124.4(2)
C23 C24 C29 121.3(2)
C26 C25 C28 110.1(4)
C26 C25 C27 110.9(4)
C28 C25 C27 103.1(3)
C26 C25 C21 108.7(2)
C28 C25 C21 110.3(2)
C27 C25 C21 113.7(2)
C25 C26 H26A 109.5
C25 C26 H26B 109.5
H26A C26 H26B 109.5
C25 C26 H26C 109.5
H26A C26 H26C 109.5
H26B C26 H26C 109.5
C25 C27 H27A 109.5
C25 C27 H27B 109.5
H27A C27 H27B 109.5
C25 C27 H27C 109.5
H27A C27 H27C 109.5
H27B C27 H27C 109.5
C25 C28 H28A 109.5
C25 C28 H28B 109.5
H28A C28 H28B 109.5
C25 C28 H28C 109.5
H28A C28 H28C 109.5
H28B C28 H28C 109.5
C30 C29 C31 111.5(5)
C30 C29 C32 108.2(5)
C31 C29 C32 102.9(5)
C30 C29 C24 110.3(3)
C31 C29 C24 114.8(3)
C32 C29 C24 108.7(3)
C29 C30 H30A 109.5
C29 C30 H30B 109.5
H30A C30 H30B 109.5
C29 C30 H30C 109.5
H30A C30 H30C 109.5
H30B C30 H30C 109.5
C29 C31 H31A 109.5
C29 C31 H31B 109.5
H31A C31 H31B 109.5
C29 C31 H31C 109.5
H31A C31 H31C 109.5
H31B C31 H31C 109.5
C29 C32 H32A 109.5
C29 C32 H32B 109.5
H32A C32 H32B 109.5
C29 C32 H32C 109.5
H32A C32 H32C 109.5
H32B C32 H32C 109.5
N5 C33 C34 113.1(3)
N5 C33 H33A 109.0
C34 C33 H33A 109.0
N5 C33 H33B 109.0
C34 C33 H33B 109.0
H33A C33 H33B 107.8
N6 C34 C35 121.8(4)
N6 C34 C33 116.3(3)
C35 C34 C33 121.8(3)
C36 C35 C34 117.8(4)
C36 C35 H35A 121.1
C34 C35 H35A 121.1
C37 C36 C35 119.8(4)
C37 C36 H36A 120.1
C35 C36 H36A 120.1
C36 C37 C38 120.3(5)
C36 C37 H37A 119.9
C38 C37 H37A 119.9
N6 C38 C37 121.0(4)
N6 C38 H38A 119.5
C37 C38 H38A 119.5
C40 C39 N5 109.0(3)
C40 C39 H39A 109.9
N5 C39 H39A 109.9
C40 C39 H39B 109.9
N5 C39 H39B 109.9
H39A C39 H39B 108.3
N7 C40 C41 120.6(4)
N7 C40 C39 115.4(3)
C41 C40 C39 123.8(3)
C42 C41 C40 119.4(4)
C42 C41 H41A 120.3
C40 C41 H41A 120.3
C43 C42 C41 119.3(4)
C43 C42 H42A 120.4
C41 C42 H42A 120.4
C44 C43 C42 119.2(4)
C44 C43 H43A 120.4
C42 C43 H43A 120.4
N7 C44 C43 121.8(4)
N7 C44 H44A 119.1
C43 C44 H44A 119.1
N5 C45 C46 108.6(2)
N5 C45 H45A 110.0
C46 C45 H45A 110.0
N5 C45 H45B 110.0
C46 C45 H45B 110.0
H45A C45 H45B 108.4
N8 C46 C47 121.4(3)
N8 C46 C45 114.4(3)
C47 C46 C45 124.1(3)
C48 C47 C46 118.8(4)
C48 C47 H47A 120.6
C46 C47 H47A 120.6
C49 C48 C47 119.7(4)
C49 C48 H48A 120.1
C47 C48 H48A 120.1
C48 C49 C50 119.4(3)
C48 C49 H49A 120.3
C50 C49 H49A 120.3
N8 C50 C49 122.0(3)
N8 C50 H50A 119.0
C49 C50 H50A 119.0

loop_
_geom_bond_atom_site_label_1
_geom_bond_atom_site_label_2
_geom_bond_distance
Fe1 O2 1.940(2)
Fe1 O1 1.960(2)
Fe1 N2 1.970(3)
Fe1 N3 1.988(3)
Fe1 N4 2.004(3)
Fe1 N1 2.014(3)
Fe2 O3 1.9436(19)
Fe2 O4 1.976(2)
Fe2 N6 1.980(3)
Fe2 N7 2.003(3)
Fe2 N8 2.012(3)
Fe2 N5 2.036(2)
O1 C19 1.272(3)
O2 C20 1.280(3)
O3 C22 1.272(3)
O4 C23 1.266(3)
N1 C1 1.472(5)
N1 C7 1.485(5)
N1 C13 1.495(4)
N2 C2 1.332(4)
N2 C6 1.338(5)
N3 C12 1.331(5)
N3 C8 1.351(4)
N4 C18 1.320(5)
N4 C14 1.340(5)
N5 C33 1.471(4)
N5 C39 1.495(4)
N5 C45 1.497(4)
N6 C34 1.328(4)
N6 C38 1.340(4)
N7 C40 1.338(4)
N7 C44 1.343(4)
N8 C50 1.333(4)
N8 C46 1.348(4)
C1 C2 1.519(6)
C1 H1A 0.9700
C1 H1B 0.9700
C2 C3 1.383(6)
C3 C4 1.385(7)
C3 H3A 0.9300
C4 C5 1.344(7)
C4 H4A 0.9300
C5 C6 1.367(6)
C5 H5A 0.9300
C6 H6A 0.9300
C7 C8 1.504(5)
C7 H7A 0.9700
C7 H7B 0.9700
C8 C9 1.389(5)
C9 C10 1.383(7)
C9 H9A 0.9300
C10 C11 1.366(7)
C10 H10A 0.9300
C11 C12 1.347(6)
C11 H11A 0.9300
C12 H12A 0.9300
C13 C14 1.490(6)
C13 H13A 0.9700
C13 H13B 0.9700
C14 C15 1.379(5)
C15 C16 1.365(7)
C15 H15A 0.9300
C16 C17 1.356(7)
C16 H16A 0.9300
C17 C18 1.371(5)
C17 H17A 0.9300
C18 H18A 0.9300
C19 C24 1.390(4)
C19 C20 1.518(3)
C20 C21 1.404(4)
C21 C22 1.400(4)
C21 C25 1.538(4)
C22 C23 1.530(3)
C23 C24 1.400(4)
C24 C29 1.542(4)
C25 C26 1.489(5)
C25 C28 1.521(4)
C25 C27 1.535(5)
C26 H26A 0.9600
C26 H26B 0.9600
C26 H26C 0.9600
C27 H27A 0.9600
C27 H27B 0.9600
C27 H27C 0.9600
C28 H28A 0.9600
C28 H28B 0.9600
C28 H28C 0.9600
C29 C30 1.458(6)
C29 C31 1.478(6)
C29 C32 1.538(6)
C30 H30A 0.9600
C30 H30B 0.9600
C30 H30C 0.9600
C31 H31A 0.9600
C31 H31B 0.9600
C31 H31C 0.9600
C32 H32A 0.9600
C32 H32B 0.9600
C32 H32C 0.9600
C33 C34 1.499(6)
C33 H33A 0.9700
C33 H33B 0.9700
C34 C35 1.393(5)
C35 C36 1.379(7)
C35 H35A 0.9300
C36 C37 1.341(7)
C36 H36A 0.9300
C37 C38 1.371(5)
C37 H37A 0.9300
C38 H38A 0.9300
C39 C40 1.486(5)
C39 H39A 0.9700
C39 H39B 0.9700
C40 C41 1.383(5)
C41 C42 1.376(6)
C41 H41A 0.9300
C42 C43 1.369(7)
C42 H42A 0.9300
C43 C44 1.363(6)
C43 H43A 0.9300
C44 H44A 0.9300
C45 C46 1.504(4)
C45 H45A 0.9700
C45 H45B 0.9700
C46 C47 1.377(4)
C47 C48 1.370(6)
C47 H47A 0.9300
C48 C49 1.352(5)
C48 H48A 0.9300
C49 C50 1.372(5)
C49 H49A 0.9300
C50 H50A 0.9300

loop_
_platon_squeeze_void_nr
_platon_squeeze_void_average_x
_platon_squeeze_void_average_y
_platon_squeeze_void_average_z
_platon_squeeze_void_volume
_platon_squeeze_void_count_electrons
1 0.500 0.500 1.000 410.1 151.7
2 0.500 1.000 1.500 410.0 151.6
3 0.226 0.120 0.627 12.9 -1.0
4 0.226 0.380 0.127 12.9 -1.0
5 0.773 0.620 0.873 12.8 -0.9
6 0.773 0.880 0.373 12.8 -1.0
